data_7045659
loop_
_publ_author_name
'Du, Jun'
'Kodikara, Mahesh S.'
'Moxey, Graeme J.'
'Morshedi, Mahbod'
'Barlow, Adam'
'Quintana, Crist\'obal'
'Wang, Genmiao'
'Stranger, Robert'
'Zhang, Chi'
'Cifuentes, Marie P.'
'Humphrey, Mark G.'

_publ_section_title
;
 Quadratic and cubic hyperpolarizabilities of
 nitro-phenyl/-naphthalenyl/-anthracenyl alkynyl complexes.
;
_journal_issue 13
_journal_name_full 'Dalton transactions (Cambridge, England : 2003)'
_journal_page_first 4560
_journal_page_last 4571
_journal_paper_doi 10.1039/c8dt00155c
_journal_volume 47
_journal_year 2018
_chemical_formula_moiety 'C34 H23 Au N O2 P'
_chemical_formula_sum 'C34 H23 Au N O2 P'
_chemical_formula_weight 705.47
_space_group_crystal_system monoclinic
_space_group_IT_number 14
_space_group_name_Hall '-P 2ybc'
_space_group_name_H-M_alt 'P 1 21/c 1'
_symmetry_space_group_name_Hall '-P 2ybc'
_symmetry_space_group_name_H-M 'P 1 21/c 1'
_atom_sites_solution_hydrogens geom
_audit_creation_date 2016-01-28
_audit_creation_method
;
Olex2 1.2
(compiled 2015.09.30 svn.r3233 for OlexSys, GUI svn.r5103)
;
_audit_update_record
;
2016-02-11 deposited with the CCDC.
2018-02-16 downloaded from the CCDC.
;
_cell_angle_alpha 90
_cell_angle_beta 97.0443(16)
_cell_angle_gamma 90
_cell_formula_units_Z 4
_cell_length_a 13.4643(3)
_cell_length_b 12.30268(19)
_cell_length_c 16.3775(2)
_cell_measurement_reflns_used 6175
_cell_measurement_temperature 150.00(10)
_cell_measurement_theta_max 28.8350
_cell_measurement_theta_min 2.0610
_cell_volume 2692.41(8)
_computing_cell_refinement
;
CrysAlisPro, Agilent Technologies,
Version 1.171.37.35 (release 13-08-2014 CrysAlis171 .NET)
(compiled Aug 13 2014,18:06:01)
;
_computing_data_collection
;
CrysAlisPro, Agilent Technologies,
Version 1.171.37.35 (release 13-08-2014 CrysAlis171 .NET)
(compiled Aug 13 2014,18:06:01)
;
_computing_data_reduction
;
CrysAlisPro, Agilent Technologies,
Version 1.171.37.35 (release 13-08-2014 CrysAlis171 .NET)
(compiled Aug 13 2014,18:06:01)
;
_computing_molecular_graphics 'Olex2 (Dolomanov et al., 2009)'
_computing_publication_material 'Olex2 (Dolomanov et al., 2009)'
_computing_structure_refinement 'ShelXL (Sheldrick, 2015)'
_computing_structure_solution 'ShelXS (Sheldrick, 2008)'
_diffrn_ambient_environment N~2~
_diffrn_ambient_temperature 150.00(10)
_diffrn_detector 'CCD plate'
_diffrn_detector_area_resol_mean 10.3744
_diffrn_detector_type Atlas
_diffrn_measured_fraction_theta_full 1.000
_diffrn_measured_fraction_theta_max 0.848
_diffrn_measurement_details
;
#__ type_ start__ end____ width___ exp.time_
  1 omega   -3.00   23.00   1.0000   19.9450
omega____ theta____ kappa____ phi______ frames
    -      -13.6928  -99.0000   90.0000 26

#__ type_ start__ end____ width___ exp.time_
  2 omega   -6.00   90.00   1.0000   19.9450
omega____ theta____ kappa____ phi______ frames
    -       13.9272   57.0000   90.0000 96

#__ type_ start__ end____ width___ exp.time_
  3 omega  -64.00   24.00   1.0000   19.9450
omega____ theta____ kappa____ phi______ frames
    -       13.9272  -57.0000  150.0000 88
;
_diffrn_measurement_device 'four-circle diffractometer'
_diffrn_measurement_device_type 'New Xcalibur, Atlas'
_diffrn_measurement_method '\w scans'
_diffrn_orient_matrix_UB_11 0.0314466000
_diffrn_orient_matrix_UB_12 0.0075860000
_diffrn_orient_matrix_UB_13 0.0375718000
_diffrn_orient_matrix_UB_21 -0.0428153000
_diffrn_orient_matrix_UB_22 0.0051995000
_diffrn_orient_matrix_UB_23 0.0210253000
_diffrn_orient_matrix_UB_31 0.0003149000
_diffrn_orient_matrix_UB_32 -0.0569059000
_diffrn_orient_matrix_UB_33 0.0069328000
_diffrn_radiation_monochromator graphite
_diffrn_radiation_probe x-ray
_diffrn_radiation_type MoK\a
_diffrn_radiation_wavelength 0.71073
_diffrn_reflns_av_R_equivalents 0.0312
_diffrn_reflns_av_unetI/netI 0.0489
_diffrn_reflns_Laue_measured_fraction_full 1.000
_diffrn_reflns_Laue_measured_fraction_max 0.848
_diffrn_reflns_limit_h_max 16
_diffrn_reflns_limit_h_min -17
_diffrn_reflns_limit_k_max 16
_diffrn_reflns_limit_k_min -15
_diffrn_reflns_limit_l_max 16
_diffrn_reflns_limit_l_min -22
_diffrn_reflns_number 14235
_diffrn_reflns_point_group_measured_fraction_full 1.000
_diffrn_reflns_point_group_measured_fraction_max 0.848
_diffrn_reflns_theta_full 25.242
_diffrn_reflns_theta_max 29.539
_diffrn_reflns_theta_min 2.076
_diffrn_source 'Enhance (Mo) X-ray Source'
_exptl_absorpt_coefficient_mu 5.556
_exptl_absorpt_correction_T_max 0.897
_exptl_absorpt_correction_T_min 0.793
_exptl_absorpt_correction_type gaussian
_exptl_absorpt_process_details
;
CrysAlisPro, Agilent Technologies,
Version 1.171.37.35 (release 13-08-2014 CrysAlis171 .NET)
(compiled Aug 13 2014,18:06:01)
Numerical absorption correction based on gaussian integration over
            a multifaceted crystal model
Empirical absorption correction using spherical harmonics,
 implemented in SCALE3 ABSPACK scaling algorithm.
;
_exptl_crystal_colour orange
_exptl_crystal_density_diffrn 1.740
_exptl_crystal_description block
_exptl_crystal_F_000 1376
_exptl_crystal_size_max 0.2654
_exptl_crystal_size_mid 0.111
_exptl_crystal_size_min 0.0939
_refine_diff_density_max 0.892
_refine_diff_density_min -0.820
_refine_diff_density_rms 0.124
_refine_ls_extinction_method none
_refine_ls_goodness_of_fit_ref 1.055
_refine_ls_hydrogen_treatment constr
_refine_ls_matrix_type full
_refine_ls_number_parameters 352
_refine_ls_number_reflns 6390
_refine_ls_number_restraints 0
_refine_ls_restrained_S_all 1.055
_refine_ls_R_factor_all 0.0450
_refine_ls_R_factor_gt 0.0297
_refine_ls_shift/su_max 0.002
_refine_ls_shift/su_mean 0.000
_refine_ls_structure_factor_coef Fsqd
_refine_ls_weighting_details 'w=1/[\s^2^(Fo^2^)+(0.0140P)^2^+0.9200P] where P=(Fo^2^+2Fc^2^)/3'
_refine_ls_weighting_scheme calc
_refine_ls_wR_factor_gt 0.0513
_refine_ls_wR_factor_ref 0.0571
_reflns_Friedel_coverage 0.000
_reflns_number_gt 5197
_reflns_number_total 6390
_reflns_threshold_expression 'I > 2\s(I)'
_cod_data_source_file c8dt00155c2.cif
_cod_data_source_block GM254
_cod_depositor_comments 'Adding full bibliography for 7045651--7045663.cif.'
_cod_database_code 7045659
_chemical_oxdiff_formula 'C30 H20 P1 N1 O2 Au1'
_shelx_space_group_comment
;
The symmetry employed for this shelxl refinement is uniquely defined
by the following loop, which should always be used as a source of
symmetry information in preference to the above space-group names.
They are only intended as comments.
;
_reflns_odcompleteness_completeness 99.95
_reflns_odcompleteness_iscentric 1
_reflns_odcompleteness_theta 26.32
_olex2_refinement_description
;
1. Fixed Uiso
 At 1.2 times of:
  All C(H) groups
2.a Aromatic/amide H refined with riding coordinates:
 C5(H5), C6(H6), C7(H7), C8(H8), C12(H12), C13(H13), C14(H14), C15(H15),
 C18(H18), C19(H19), C20(H20), C21(H21), C22(H22), C24(H24), C25(H25), C26(H26),
  C27(H27), C28(H28), C30(H30), C31(H31), C32(H32), C33(H33), C34(H34)
;
_shelx_shelxl_version_number 2014/7
_olex2_submission_special_instructions 'No special instructions were received'

loop_
_space_group_symop_operation_xyz
'x, y, z'
'-x, y+1/2, -z+1/2'
'-x, -y, -z'
'x, -y-1/2, z-1/2'

loop_
_atom_site_label
_atom_site_type_symbol
_atom_site_fract_x
_atom_site_fract_y
_atom_site_fract_z
_atom_site_U_iso_or_equiv
_atom_site_adp_type
_atom_site_occupancy
_atom_site_site_symmetry_order
_atom_site_calc_flag
_atom_site_refinement_flags_posn
Au1 Au 0.67648(2) 0.73304(2) 0.33650(2) 0.02345(5) Uani 1 1 d .
P1 P 0.58586(7) 0.58397(7) 0.29190(6) 0.0231(2) Uani 1 1 d .
O1 O 1.0659(2) 1.3716(2) 0.47050(18) 0.0464(8) Uani 1 1 d .
O2 O 1.1859(2) 1.2620(2) 0.45079(18) 0.0405(7) Uani 1 1 d .
N1 N 1.0977(3) 1.2817(3) 0.45314(19) 0.0315(8) Uani 1 1 d .
C1 C 0.7640(3) 0.8611(3) 0.3659(2) 0.0254(8) Uani 1 1 d .
C2 C 0.8218(3) 0.9346(3) 0.3810(2) 0.0228(8) Uani 1 1 d .
C3 C 0.8910(3) 1.0224(3) 0.3990(2) 0.0208(8) Uani 1 1 d .
C4 C 0.8943(3) 1.0778(3) 0.4747(2) 0.0218(8) Uani 1 1 d .
C5 C 0.8324(3) 1.0467(3) 0.5347(2) 0.0261(8) Uani 1 1 d .
H5 H 0.7896 0.9877 0.5244 0.031 Uiso 1 1 calc R
C6 C 0.8344(3) 1.1012(3) 0.6067(2) 0.0321(9) Uani 1 1 d .
H6 H 0.7930 1.0795 0.6451 0.038 Uiso 1 1 calc R
C7 C 0.8987(3) 1.1905(3) 0.6237(2) 0.0345(10) Uani 1 1 d .
H7 H 0.8983 1.2284 0.6728 0.041 Uiso 1 1 calc R
C8 C 0.9610(3) 1.2219(3) 0.5694(2) 0.0284(9) Uani 1 1 d .
H8 H 1.0044 1.2799 0.5824 0.034 Uiso 1 1 calc R
C9 C 0.9612(3) 1.1677(3) 0.4926(2) 0.0213(8) Uani 1 1 d .
C10 C 1.0248(3) 1.1936(3) 0.4342(2) 0.0228(8) Uani 1 1 d .
C11 C 1.0257(3) 1.1401(3) 0.3592(2) 0.0217(8) Uani 1 1 d .
C12 C 1.0883(3) 1.1680(3) 0.2986(2) 0.0280(9) Uani 1 1 d .
H12 H 1.1343 1.2242 0.3088 0.034 Uiso 1 1 calc R
C13 C 1.0819(3) 1.1140(3) 0.2263(2) 0.0327(9) Uani 1 1 d .
H13 H 1.1238 1.1335 0.1876 0.039 Uiso 1 1 calc R
C14 C 1.0132(3) 1.0289(3) 0.2084(2) 0.0350(10) Uani 1 1 d .
H14 H 1.0104 0.9923 0.1585 0.042 Uiso 1 1 calc R
C15 C 0.9513(3) 1.0002(3) 0.2633(2) 0.0292(9) Uani 1 1 d .
H15 H 0.9052 0.9447 0.2501 0.035 Uiso 1 1 calc R
C16 C 0.9549(3) 1.0527(3) 0.3410(2) 0.0229(8) Uani 1 1 d .
C17 C 0.4787(3) 0.5513(3) 0.3438(2) 0.0283(9) Uani 1 1 d .
C18 C 0.4568(4) 0.6167(3) 0.4070(3) 0.0468(12) Uani 1 1 d .
H18 H 0.4971 0.6763 0.4228 0.056 Uiso 1 1 calc R
C19 C 0.3749(4) 0.5937(4) 0.4469(3) 0.0658(17) Uani 1 1 d .
H19 H 0.3607 0.6380 0.4901 0.079 Uiso 1 1 calc R
C20 C 0.3141(4) 0.5069(4) 0.4243(3) 0.0538(14) Uani 1 1 d .
H20 H 0.2571 0.4944 0.4496 0.065 Uiso 1 1 calc R
C21 C 0.3385(4) 0.4391(4) 0.3641(3) 0.0558(14) Uani 1 1 d .
H21 H 0.2997 0.3778 0.3501 0.067 Uiso 1 1 calc R
C22 C 0.4199(3) 0.4608(3) 0.3239(3) 0.0471(12) Uani 1 1 d .
H22 H 0.4357 0.4139 0.2828 0.057 Uiso 1 1 calc R
C23 C 0.5423(3) 0.5991(3) 0.1829(2) 0.0231(8) Uani 1 1 d .
C24 C 0.4434(3) 0.5919(3) 0.1505(2) 0.0372(10) Uani 1 1 d .
H24 H 0.3948 0.5753 0.1843 0.045 Uiso 1 1 calc R
C25 C 0.4164(4) 0.6097(4) 0.0672(3) 0.0479(12) Uani 1 1 d .
H25 H 0.3494 0.6056 0.0454 0.058 Uiso 1 1 calc R
C26 C 0.4866(4) 0.6330(3) 0.0173(3) 0.0418(11) Uani 1 1 d .
H26 H 0.4675 0.6439 -0.0387 0.050 Uiso 1 1 calc R
C27 C 0.5857(3) 0.6406(3) 0.0485(2) 0.0371(10) Uani 1 1 d .
H27 H 0.6337 0.6566 0.0141 0.044 Uiso 1 1 calc R
C28 C 0.6132(3) 0.6243(3) 0.1315(2) 0.0313(9) Uani 1 1 d .
H28 H 0.6801 0.6304 0.1531 0.038 Uiso 1 1 calc R
C29 C 0.6608(3) 0.4607(3) 0.2993(2) 0.0259(8) Uani 1 1 d .
C30 C 0.6398(3) 0.3743(3) 0.2459(2) 0.0329(9) Uani 1 1 d .
H30 H 0.5877 0.3791 0.2032 0.040 Uiso 1 1 calc R
C31 C 0.6975(4) 0.2803(3) 0.2567(3) 0.0457(12) Uani 1 1 d .
H31 H 0.6846 0.2217 0.2211 0.055 Uiso 1 1 calc R
C32 C 0.7741(4) 0.2751(4) 0.3210(3) 0.0560(14) Uani 1 1 d .
H32 H 0.8122 0.2121 0.3286 0.067 Uiso 1 1 calc R
C33 C 0.7948(4) 0.3595(4) 0.3732(3) 0.0528(13) Uani 1 1 d .
H33 H 0.8468 0.3542 0.4160 0.063 Uiso 1 1 calc R
C34 C 0.7390(3) 0.4535(3) 0.3628(2) 0.0392(10) Uani 1 1 d .
H34 H 0.7536 0.5120 0.3983 0.047 Uiso 1 1 calc R

loop_
_atom_site_aniso_label
_atom_site_aniso_U_11
_atom_site_aniso_U_22
_atom_site_aniso_U_33
_atom_site_aniso_U_23
_atom_site_aniso_U_13
_atom_site_aniso_U_12
Au1 0.02124(8) 0.02351(8) 0.02556(8) -0.00195(6) 0.00274(6) -0.00628(6)
P1 0.0212(5) 0.0213(5) 0.0270(5) -0.0017(4) 0.0035(4) -0.0038(4)
O1 0.052(2) 0.0243(16) 0.0619(19) -0.0010(15) 0.0026(16) -0.0100(14)
O2 0.0236(17) 0.0496(18) 0.0471(17) 0.0082(14) 0.0001(14) -0.0132(13)
N1 0.032(2) 0.0267(19) 0.0347(18) 0.0074(15) -0.0019(16) -0.0097(15)
C1 0.024(2) 0.029(2) 0.0241(19) -0.0030(16) 0.0042(16) 0.0001(16)
C2 0.021(2) 0.0239(19) 0.0237(18) 0.0023(16) 0.0021(15) 0.0016(15)
C3 0.0167(19) 0.0154(17) 0.0291(19) 0.0048(15) -0.0018(15) -0.0009(14)
C4 0.0160(19) 0.0178(18) 0.0304(19) 0.0059(16) -0.0021(16) 0.0021(14)
C5 0.019(2) 0.0228(19) 0.036(2) 0.0023(17) 0.0016(17) 0.0007(15)
C6 0.029(2) 0.035(2) 0.034(2) 0.0030(19) 0.0099(18) 0.0023(18)
C7 0.041(3) 0.032(2) 0.030(2) -0.0067(18) 0.0026(19) 0.0028(19)
C8 0.025(2) 0.024(2) 0.035(2) 0.0004(17) -0.0004(17) -0.0011(16)
C9 0.019(2) 0.0184(18) 0.0250(18) -0.0003(15) -0.0033(15) 0.0024(14)
C10 0.018(2) 0.0187(18) 0.031(2) 0.0027(16) 0.0004(16) -0.0025(14)
C11 0.0149(19) 0.0207(18) 0.0290(19) 0.0058(16) 0.0011(15) 0.0032(14)
C12 0.023(2) 0.025(2) 0.036(2) 0.0107(17) 0.0049(17) 0.0004(15)
C13 0.028(2) 0.042(2) 0.029(2) 0.0100(19) 0.0096(18) 0.0038(18)
C14 0.041(3) 0.038(2) 0.026(2) 0.0001(18) 0.0069(19) 0.006(2)
C15 0.028(2) 0.029(2) 0.030(2) 0.0008(18) 0.0008(18) -0.0004(16)
C16 0.017(2) 0.0204(18) 0.031(2) 0.0039(16) 0.0023(16) 0.0022(14)
C17 0.029(2) 0.028(2) 0.029(2) -0.0024(17) 0.0077(17) -0.0062(17)
C18 0.053(3) 0.043(3) 0.049(3) -0.023(2) 0.026(2) -0.023(2)
C19 0.075(4) 0.066(3) 0.066(3) -0.036(3) 0.048(3) -0.031(3)
C20 0.050(3) 0.068(3) 0.048(3) -0.012(3) 0.027(3) -0.030(3)
C21 0.049(3) 0.054(3) 0.070(3) -0.020(3) 0.028(3) -0.033(2)
C22 0.045(3) 0.041(3) 0.060(3) -0.021(2) 0.027(2) -0.018(2)
C23 0.025(2) 0.0165(18) 0.0272(19) -0.0040(15) 0.0007(16) 0.0005(15)
C24 0.025(2) 0.052(3) 0.034(2) -0.012(2) 0.0014(19) -0.0022(19)
C25 0.034(3) 0.057(3) 0.048(3) -0.015(2) -0.014(2) 0.003(2)
C26 0.055(3) 0.034(2) 0.034(2) 0.0002(19) -0.008(2) 0.004(2)
C27 0.045(3) 0.034(2) 0.033(2) 0.0054(19) 0.008(2) -0.0070(19)
C28 0.028(2) 0.033(2) 0.033(2) 0.0064(18) 0.0024(18) -0.0050(17)
C29 0.022(2) 0.027(2) 0.029(2) 0.0101(17) 0.0068(16) 0.0025(16)
C30 0.038(3) 0.024(2) 0.038(2) 0.0030(18) 0.0098(19) 0.0018(17)
C31 0.056(3) 0.022(2) 0.064(3) 0.009(2) 0.027(3) 0.003(2)
C32 0.044(3) 0.042(3) 0.086(4) 0.033(3) 0.024(3) 0.019(2)
C33 0.039(3) 0.055(3) 0.064(3) 0.032(3) 0.001(2) 0.010(2)
C34 0.033(3) 0.045(3) 0.039(2) 0.014(2) 0.004(2) -0.006(2)

loop_
_atom_type_symbol
_atom_type_description
_atom_type_scat_dispersion_real
_atom_type_scat_dispersion_imag
_atom_type_scat_source
C C 0.0033 0.0016 'International Tables Vol C Tables 4.2.6.8 and 6.1.1.4'
H H 0.0000 0.0000 'International Tables Vol C Tables 4.2.6.8 and 6.1.1.4'
Au Au -2.0133 8.8022 'International Tables Vol C Tables 4.2.6.8 and 6.1.1.4'
N N 0.0061 0.0033 'International Tables Vol C Tables 4.2.6.8 and 6.1.1.4'
O O 0.0106 0.0060 'International Tables Vol C Tables 4.2.6.8 and 6.1.1.4'
P P 0.1023 0.0942 'International Tables Vol C Tables 4.2.6.8 and 6.1.1.4'

loop_
_exptl_crystal_face_index_h
_exptl_crystal_face_index_k
_exptl_crystal_face_index_l
_exptl_crystal_face_perp_dist
_exptl_oxdiff_crystal_face_indexfrac_h
_exptl_oxdiff_crystal_face_indexfrac_k
_exptl_oxdiff_crystal_face_indexfrac_l
_exptl_oxdiff_crystal_face_x
_exptl_oxdiff_crystal_face_y
_exptl_oxdiff_crystal_face_z
0 -17 2 0.0529 -0.2868 -17.2565 2.3673 -0.0510 -0.0277 0.9983
0 0 23 0.1322 0.2363 -0.1025 22.8935 0.8668 0.4707 0.1646
0 17 0 0.0483 0.3161 17.3436 0.2966 0.1527 0.0829 -0.9848
0 -3 -23 0.1267 -0.2833 -2.6625 -22.6147 -0.8788 -0.4772 -0.0054
3 -17 1 0.0501 2.7327 -17.1307 1.0271 -0.0054 -0.1845 0.9828
16 2 -14 0.0683 15.9592 2.1003 -14.4572 -0.0254 -0.9763 -0.2147
-4 17 0 0.0470 -3.5329 17.0305 -0.3032 0.0067 0.2334 -0.9723
-16 -4 14 0.1124 -15.5839 -3.7013 14.4477 0.0247 0.9517 0.3059
3 -16 6 0.0649 2.7032 -16.4108 6.2659 0.1959 -0.0693 0.9782
-13 -8 -10 0.0599 -13.1800 -8.4030 -10.2328 -0.8627 0.3055 0.4031
3 17 -2 0.0356 2.5177 17.1698 -1.6219 0.1485 -0.0526 -0.9875
6 -16 2 0.0540 6.0821 -16.2341 2.4194 0.1590 -0.2939 0.9425
18 -5 -2 0.0406 18.0393 -5.3132 -1.8934 0.4558 -0.8398 0.2949
14 11 -5 0.0399 14.2900 11.2387 -4.7703 0.3554 -0.6537 -0.6681
-6 16 -3 0.0518 -5.7025 16.3456 -2.5065 -0.1495 0.2764 -0.9493
-19 -3 4 0.0556 -18.6386 -3.1316 3.7815 -0.4678 0.8612 0.1986

loop_
_geom_angle_atom_site_label_1
_geom_angle_atom_site_label_2
_geom_angle_atom_site_label_3
_geom_angle
C1 Au1 P1 174.08(10)
C17 P1 Au1 117.17(12)
C17 P1 C23 107.72(17)
C17 P1 C29 104.57(16)
C23 P1 Au1 109.19(11)
C29 P1 Au1 112.33(13)
C29 P1 C23 105.07(16)
O1 N1 C10 117.9(3)
O2 N1 O1 123.6(3)
O2 N1 C10 118.4(3)
C2 C1 Au1 175.4(3)
C1 C2 C3 179.9(5)
C4 C3 C2 119.7(3)
C16 C3 C2 119.7(3)
C16 C3 C4 120.6(3)
C3 C4 C5 121.4(3)
C3 C4 C9 120.2(3)
C5 C4 C9 118.4(3)
C4 C5 H5 119.4
C6 C5 C4 121.3(3)
C6 C5 H5 119.4
C5 C6 H6 119.8
C5 C6 C7 120.4(4)
C7 C6 H6 119.8
C6 C7 H7 119.7
C8 C7 C6 120.7(4)
C8 C7 H7 119.7
C7 C8 H8 119.5
C7 C8 C9 121.1(3)
C9 C8 H8 119.5
C8 C9 C4 118.2(3)
C10 C9 C4 117.3(3)
C10 C9 C8 124.5(3)
C9 C10 N1 118.2(3)
C11 C10 N1 117.1(3)
C11 C10 C9 124.7(3)
C10 C11 C12 124.9(3)
C10 C11 C16 117.1(3)
C12 C11 C16 118.0(3)
C11 C12 H12 119.5
C13 C12 C11 120.9(4)
C13 C12 H12 119.5
C12 C13 H13 119.4
C12 C13 C14 121.2(4)
C14 C13 H13 119.4
C13 C14 H14 119.9
C15 C14 C13 120.2(4)
C15 C14 H14 119.9
C14 C15 H15 119.3
C14 C15 C16 121.5(4)
C16 C15 H15 119.3
C3 C16 C11 120.0(3)
C3 C16 C15 121.8(3)
C15 C16 C11 118.2(3)
C18 C17 P1 118.8(3)
C18 C17 C22 118.7(4)
C22 C17 P1 122.5(3)
C17 C18 H18 120.1
C17 C18 C19 119.8(4)
C19 C18 H18 120.1
C18 C19 H19 119.4
C20 C19 C18 121.1(4)
C20 C19 H19 119.4
C19 C20 H20 120.5
C21 C20 C19 119.1(4)
C21 C20 H20 120.5
C20 C21 H21 119.8
C20 C21 C22 120.4(4)
C22 C21 H21 119.8
C17 C22 H22 119.6
C21 C22 C17 120.8(4)
C21 C22 H22 119.6
C24 C23 P1 123.6(3)
C24 C23 C28 119.1(3)
C28 C23 P1 117.2(3)
C23 C24 H24 120.2
C23 C24 C25 119.6(4)
C25 C24 H24 120.2
C24 C25 H25 119.7
C26 C25 C24 120.7(4)
C26 C25 H25 119.7
C25 C26 H26 119.8
C25 C26 C27 120.5(4)
C27 C26 H26 119.8
C26 C27 H27 120.4
C26 C27 C28 119.3(4)
C28 C27 H27 120.4
C23 C28 H28 119.6
C27 C28 C23 120.7(4)
C27 C28 H28 119.6
C30 C29 P1 122.0(3)
C30 C29 C34 120.1(4)
C34 C29 P1 117.8(3)
C29 C30 H30 120.3
C29 C30 C31 119.4(4)
C31 C30 H30 120.3
C30 C31 H31 120.4
C32 C31 C30 119.1(4)
C32 C31 H31 120.4
C31 C32 H32 119.2
C33 C32 C31 121.6(4)
C33 C32 H32 119.2
C32 C33 H33 120.0
C32 C33 C34 119.9(5)
C34 C33 H33 120.0
C29 C34 H34 120.1
C33 C34 C29 119.9(4)
C33 C34 H34 120.1

loop_
_geom_bond_atom_site_label_1
_geom_bond_atom_site_label_2
_geom_bond_distance
Au1 P1 2.2730(9)
Au1 C1 1.991(4)
P1 C17 1.807(4)
P1 C23 1.818(4)
P1 C29 1.818(4)
O1 N1 1.233(4)
O2 N1 1.217(4)
N1 C10 1.470(4)
C1 C2 1.199(5)
C2 C3 1.433(5)
C3 C4 1.411(5)
C3 C16 1.409(5)
C4 C5 1.416(5)
C4 C9 1.434(5)
C5 H5 0.9300
C5 C6 1.354(5)
C6 H6 0.9300
C6 C7 1.405(5)
C7 H7 0.9300
C7 C8 1.351(5)
C8 H8 0.9300
C8 C9 1.424(5)
C9 C10 1.396(5)
C10 C11 1.395(5)
C11 C12 1.420(5)
C11 C16 1.444(5)
C12 H12 0.9300
C12 C13 1.351(5)
C13 H13 0.9300
C13 C14 1.404(5)
C14 H14 0.9300
C14 C15 1.345(5)
C15 H15 0.9300
C15 C16 1.422(5)
C17 C18 1.372(5)
C17 C22 1.382(5)
C18 H18 0.9300
C18 C19 1.380(6)
C19 H19 0.9300
C19 C20 1.369(6)
C20 H20 0.9300
C20 C21 1.361(6)
C21 H21 0.9300
C21 C22 1.372(5)
C22 H22 0.9300
C23 C24 1.375(5)
C23 C28 1.383(5)
C24 H24 0.9300
C24 C25 1.385(5)
C25 H25 0.9300
C25 C26 1.354(6)
C26 H26 0.9300
C26 C27 1.372(6)
C27 H27 0.9300
C27 C28 1.379(5)
C28 H28 0.9300
C29 C30 1.383(5)
C29 C34 1.389(5)
C30 H30 0.9300
C30 C31 1.393(5)
C31 H31 0.9300
C31 C32 1.383(7)
C32 H32 0.9300
C32 C33 1.352(7)
C33 H33 0.9300
C33 C34 1.378(6)
C34 H34 0.9300
